data_4508488
loop_
_publ_author_name
'Briggs, Michael E.'
'Jelfs, Kim E.'
'Chong, Samantha Y.'
'Lester, Catherine'
'Schmidtmann, Marc'
'Adams, Dave J.'
'Cooper, Andrew I.'

_publ_section_title
;
 Shape Prediction for Supramolecular Organic Nanostructures: [4 + 4]
 Macrocyclic Tetrapods
;
_journal_issue 11
_journal_name_full 'Crystal Growth &amp; Design'
_journal_page_first 4993
_journal_paper_doi 10.1021/cg401171v
_journal_volume 13
_journal_year 2013
_chemical_formula_sum 'C196 H196 N20 O12'
_chemical_formula_weight 3023.73
_chemical_name_systematic
; 
 ? 
;
_space_group_IT_number 13
_symmetry_cell_setting monoclinic
_symmetry_space_group_name_Hall '-P 2yac'
_symmetry_space_group_name_H-M 'P 1 2/n 1'
_atom_sites_solution_hydrogens difmap
_atom_sites_solution_primary direct
_atom_sites_solution_secondary difmap
_audit_creation_method SHELXL-97
_cell_angle_alpha 90.00
_cell_angle_beta 93.196(2)
_cell_angle_gamma 90.00
_cell_formula_units_Z 2
_cell_length_a 25.5517(15)
_cell_length_b 12.7178(7)
_cell_length_c 26.1062(15)
_cell_measurement_reflns_used 9486
_cell_measurement_temperature 100(2)
_cell_measurement_theta_max 24.93
_cell_measurement_theta_min 2.40
_cell_volume 8470.3(8)
_computing_cell_refinement 'Bruker AXS SAINT V7.68A'
_computing_data_collection 'CrystalClear-SM Expert 2.1 (Rigaku, 2011)'
_computing_data_reduction 'Bruker AXS SAINT V7.68A'
_computing_structure_refinement 'SHELXL (Sheldrick, 2008)'
_computing_structure_solution 'SHELXD (Sheldrick, 2008)'
_diffrn_ambient_temperature 100(2)
_diffrn_detector_area_resol_mean 28.5714
_diffrn_measured_fraction_theta_full 1.000
_diffrn_measured_fraction_theta_max 1.000
_diffrn_measurement_device_type 'Rigaku Saturn724+ (2x2 bin mode)'
_diffrn_measurement_method 'profile data from \w-scans'
_diffrn_radiation_monochromator confocal
_diffrn_radiation_source 'Rotating Anode'
_diffrn_radiation_type 'Mo K\a'
_diffrn_radiation_wavelength 0.71073
_diffrn_reflns_av_R_equivalents 0.0562
_diffrn_reflns_av_sigmaI/netI 0.0385
_diffrn_reflns_limit_h_max 30
_diffrn_reflns_limit_h_min -30
_diffrn_reflns_limit_k_max 15
_diffrn_reflns_limit_k_min -12
_diffrn_reflns_limit_l_max 31
_diffrn_reflns_limit_l_min -31
_diffrn_reflns_number 110150
_diffrn_reflns_theta_full 25.03
_diffrn_reflns_theta_max 25.03
_diffrn_reflns_theta_min 1.78
_exptl_absorpt_coefficient_mu 0.075
_exptl_absorpt_correction_T_max 0.7452
_exptl_absorpt_correction_T_min 0.4852
_exptl_absorpt_correction_type multi-scan
_exptl_absorpt_process_details 'SADABS 2008/1 (Sheldrick, 2008)'
_exptl_crystal_colour yellow
_exptl_crystal_density_diffrn 1.186
_exptl_crystal_density_method 'not measured'
_exptl_crystal_description block
_exptl_crystal_F_000 3216
_exptl_crystal_size_max 0.24
_exptl_crystal_size_mid 0.12
_exptl_crystal_size_min 0.10
_refine_diff_density_max 0.525
_refine_diff_density_min -0.407
_refine_diff_density_rms 0.068
_refine_ls_extinction_method none
_refine_ls_goodness_of_fit_ref 1.144
_refine_ls_hydrogen_treatment constr
_refine_ls_matrix_type full
_refine_ls_number_parameters 1078
_refine_ls_number_reflns 14946
_refine_ls_number_restraints 0
_refine_ls_restrained_S_all 1.144
_refine_ls_R_factor_all 0.1181
_refine_ls_R_factor_gt 0.0860
_refine_ls_shift/su_max 0.000
_refine_ls_shift/su_mean 0.000
_refine_ls_structure_factor_coef Fsqd
_refine_ls_weighting_details 'calc w=1/[\s^2^(Fo^2^)+(0.1000P)^2^+8.0000P] where P=(Fo^2^+2Fc^2^)/3'
_refine_ls_weighting_scheme calc
_refine_ls_wR_factor_gt 0.2275
_refine_ls_wR_factor_ref 0.2517
_reflns_number_gt 10389
_reflns_number_total 14946
_reflns_threshold_expression >2sigma(I)
_cod_data_source_file cg401171v_si_002.cif
_cod_data_source_block CC12
_cod_original_sg_symbol_H-M P2/n
_cod_database_code 4508488

loop_
_symmetry_equiv_pos_as_xyz
'x, y, z'
'-x+1/2, y, -z+1/2'
'-x, -y, -z'
'x-1/2, -y, z-1/2'

loop_
_atom_site_label
_atom_site_type_symbol
_atom_site_fract_x
_atom_site_fract_y
_atom_site_fract_z
_atom_site_U_iso_or_equiv
_atom_site_adp_type
_atom_site_occupancy
_atom_site_symmetry_multiplicity
_atom_site_calc_flag
_atom_site_refinement_flags
_atom_site_disorder_assembly
_atom_site_disorder_group
N1 N 0.28644(11) 0.5904(2) 0.63395(11) 0.0499(7) Uani 1 1 d . . .
N2 N 0.37468(12) 0.9378(2) 0.81651(12) 0.0567(8) Uani 1 1 d . A .
N3 N 0.65393(13) 0.1427(3) 0.92345(15) 0.0784(11) Uani 1 1 d . . .
N4 N 0.45827(13) 1.3773(2) 0.39626(12) 0.0598(8) Uani 1 1 d . . .
N5 N 0.6323(2) 0.2466(4) 0.81499(17) 0.123(2) Uani 1 1 d . . .
N6 N 0.64289(13) 0.3558(2) 0.97992(12) 0.0621(8) Uani 1 1 d . . .
N7 N 0.12231(14) 1.4419(3) 1.02273(15) 0.0707(10) Uani 1 1 d . . .
N8 N 0.39397(13) 1.1845(2) 0.36300(12) 0.0608(8) Uani 1 1 d . . .
N9 N 0.53201(13) 1.2597(3) 0.47721(12) 0.0655(9) Uani 1 1 d . A .
N10 N -0.04224(17) 0.0646(3) 0.5702(3) 0.144(3) Uani 1 1 d . . .
C1 C 0.33299(13) 0.5556(2) 0.66191(13) 0.0462(8) Uani 1 1 d . . .
C2 C 0.36590(15) 0.6287(3) 0.68573(14) 0.0576(9) Uani 1 1 d . . .
H2 H 0.3567 0.7011 0.6843 0.069 Uiso 1 1 calc R . .
C3 C 0.41218(15) 0.5982(3) 0.71176(14) 0.0555(9) Uani 1 1 d . . .
H3 H 0.4343 0.6501 0.7277 0.067 Uiso 1 1 calc R . .
C4 C 0.42693(13) 0.4928(2) 0.71503(12) 0.0454(8) Uani 1 1 d . . .
C5 C 0.39378(16) 0.4227(3) 0.68878(15) 0.0632(11) Uani 1 1 d . . .
H5 H 0.4033 0.3505 0.6886 0.076 Uiso 1 1 calc R . .
C6 C 0.34803(15) 0.4525(3) 0.66306(15) 0.0597(10) Uani 1 1 d . . .
H6 H 0.3266 0.4010 0.6459 0.072 Uiso 1 1 calc R . .
C7 C 0.47662(14) 0.4581(3) 0.74123(13) 0.0501(8) Uani 1 1 d . . .
C8 C 0.49938(14) 0.5091(3) 0.78384(13) 0.0520(8) Uani 1 1 d . . .
H8 H 0.4834 0.5706 0.7964 0.062 Uiso 1 1 calc R . .
C9 C 0.54491(15) 0.4718(3) 0.80832(14) 0.0594(10) Uani 1 1 d . . .
H9 H 0.5602 0.5095 0.8368 0.071 Uiso 1 1 calc R . .
C10 C 0.56879(17) 0.3807(3) 0.79241(16) 0.0698(11) Uani 1 1 d . . .
C11 C 0.5479(2) 0.3325(4) 0.74771(17) 0.0907(16) Uani 1 1 d . . .
H11 H 0.5647 0.2724 0.7346 0.109 Uiso 1 1 calc R . .
C12 C 0.50369(18) 0.3709(3) 0.72278(17) 0.0754(13) Uani 1 1 d . . .
H12 H 0.4908 0.3378 0.6920 0.090 Uiso 1 1 calc R . .
C13 C 0.61587(18) 0.3393(4) 0.82060(17) 0.0804(14) Uani 1 1 d . . .
H13 H 0.6347 0.3844 0.8441 0.096 Uiso 1 1 calc R . .
C14 C 0.29432(13) 0.6713(2) 0.59654(13) 0.0462(8) Uani 1 1 d . . .
C15 C 0.31496(13) 0.6482(3) 0.55001(14) 0.0499(8) Uani 1 1 d . . .
H15 H 0.3227 0.5774 0.5417 0.060 Uiso 1 1 calc R . .
C16 C 0.32444(13) 0.7274(2) 0.51560(14) 0.0477(8) Uani 1 1 d . . .
H16 H 0.3378 0.7100 0.4835 0.057 Uiso 1 1 calc R . .
C17 C 0.31472(12) 0.8326(2) 0.52709(12) 0.0418(7) Uani 1 1 d . . .
C18 C 0.29377(14) 0.8542(3) 0.57385(13) 0.0502(8) Uani 1 1 d . . .
H18 H 0.2866 0.9250 0.5826 0.060 Uiso 1 1 calc R . .
C19 C 0.28312(14) 0.7747(3) 0.60808(14) 0.0520(8) Uani 1 1 d . . .
H19 H 0.2681 0.7914 0.6396 0.062 Uiso 1 1 calc R . .
C20 C 0.32545(12) 0.9182(2) 0.49049(12) 0.0419(7) Uani 1 1 d . . .
C21 C 0.36451(13) 0.9103(3) 0.45579(14) 0.0507(8) Uani 1 1 d . . .
H21 H 0.3842 0.8471 0.4542 0.061 Uiso 1 1 calc R . .
C22 C 0.37541(15) 0.9930(3) 0.42329(14) 0.0550(9) Uani 1 1 d . . .
H22 H 0.4026 0.9862 0.4001 0.066 Uiso 1 1 calc R . .
C23 C 0.34646(14) 1.0861(3) 0.42467(14) 0.0502(8) Uani 1 1 d . . .
C24 C 0.30674(14) 1.0928(3) 0.45799(14) 0.0525(9) Uani 1 1 d . . .
H24 H 0.2861 1.1549 0.4585 0.063 Uiso 1 1 calc R . .
C25 C 0.29619(14) 1.0110(2) 0.49063(14) 0.0503(8) Uani 1 1 d . . .
H25 H 0.2687 1.0179 0.5135 0.060 Uiso 1 1 calc R . .
C26 C 0.35705(15) 1.1787(3) 0.39303(14) 0.0568(9) Uani 1 1 d . . .
H26 H 0.3346 1.2379 0.3954 0.068 Uiso 1 1 calc R . .
C27 C 0.24215(13) 0.5249(3) 0.62855(13) 0.0478(8) Uani 1 1 d . . .
C28 C 0.22833(15) 0.4617(3) 0.66963(14) 0.0612(10) Uani 1 1 d . . .
H28 H 0.2488 0.4640 0.7011 0.073 Uiso 1 1 calc R . .
C29 C 0.18543(15) 0.3963(3) 0.66490(16) 0.0635(10) Uani 1 1 d . . .
H29 H 0.1770 0.3544 0.6934 0.076 Uiso 1 1 calc R . .
C30 C 0.15432(13) 0.3898(3) 0.62015(14) 0.0513(8) Uani 1 1 d . . .
C31 C 0.16685(13) 0.4546(3) 0.58002(14) 0.0509(8) Uani 1 1 d . . .
H31 H 0.1453 0.4538 0.5491 0.061 Uiso 1 1 calc R . .
C32 C 0.21008(14) 0.5207(3) 0.58386(13) 0.0510(8) Uani 1 1 d . . .
H32 H 0.2179 0.5637 0.5555 0.061 Uiso 1 1 calc R . .
C33 C 0.10850(14) 0.3171(3) 0.61565(17) 0.0608(10) Uani 1 1 d . . .
C34 C 0.07800(16) 0.3031(4) 0.65717(19) 0.0773(13) Uani 1 1 d . . .
H34 H 0.0857 0.3405 0.6882 0.093 Uiso 1 1 calc R . .
C35 C 0.03592(19) 0.2338(5) 0.6533(3) 0.111(2) Uani 1 1 d . . .
H35 H 0.0158 0.2233 0.6824 0.133 Uiso 1 1 calc R . .
C36 C 0.02237(19) 0.1804(4) 0.6092(3) 0.104(2) Uani 1 1 d . . .
C37 C 0.05283(17) 0.1933(3) 0.5675(3) 0.0987(19) Uani 1 1 d . . .
H37 H 0.0448 0.1551 0.5368 0.118 Uiso 1 1 calc R . .
C38 C 0.09526(15) 0.2621(3) 0.5704(2) 0.0779(13) Uani 1 1 d . . .
H38 H 0.1154 0.2718 0.5413 0.094 Uiso 1 1 calc R . .
C39 C -0.0229(2) 0.1088(5) 0.6084(4) 0.149(4) Uani 1 1 d . . .
H39 H -0.0384 0.0958 0.6401 0.178 Uiso 1 1 calc R . .
C40 C 0.40598(16) 0.8620(3) 0.84458(14) 0.0581(10) Uani 1 1 d . . .
C41A C 0.4640(2) 0.8677(4) 0.8398(2) 0.0517(15) Uani 0.663(7) 1 d P A 1
H41A H 0.4793 0.9226 0.8210 0.062 Uiso 0.663(7) 1 calc PR A 1
C41B C 0.4445(4) 0.8814(8) 0.8752(4) 0.042(3) Uiso 0.337(7) 1 d P A 2
H41B H 0.4528 0.9529 0.8824 0.051 Uiso 0.337(7) 1 calc PR A 2
C42A C 0.4944(2) 0.7911(4) 0.8635(2) 0.0509(15) Uani 0.663(7) 1 d P A 1
H42A H 0.5314 0.7915 0.8612 0.061 Uiso 0.663(7) 1 calc PR A 1
C42B C 0.4756(4) 0.8043(8) 0.8990(4) 0.044(3) Uiso 0.337(7) 1 d P A 2
H42B H 0.5045 0.8265 0.9208 0.053 Uiso 0.337(7) 1 calc PR A 2
C43 C 0.46813(15) 0.7055(3) 0.89356(13) 0.0544(9) Uani 1 1 d . . .
C44A C 0.4177(2) 0.7093(5) 0.8942(3) 0.0522(15) Uani 0.663(7) 1 d P A 1
H44A H 0.4005 0.6556 0.9121 0.063 Uiso 0.663(7) 1 calc PR A 1
C44B C 0.4133(5) 0.6740(11) 0.8706(5) 0.051(3) Uiso 0.337(7) 1 d P A 2
H44B H 0.4017 0.6030 0.8715 0.062 Uiso 0.337(7) 1 calc PR A 2
C45A C 0.3871(2) 0.7868(5) 0.8703(3) 0.0534(15) Uani 0.663(7) 1 d P A 1
H45A H 0.3502 0.7840 0.8732 0.064 Uiso 0.663(7) 1 calc PR A 1
C45B C 0.3815(5) 0.7518(9) 0.8488(5) 0.043(3) Uiso 0.337(7) 1 d P A 2
H45B H 0.3463 0.7380 0.8370 0.052 Uiso 0.337(7) 1 calc PR A 2
C46 C 0.50125(14) 0.6195(3) 0.91608(13) 0.0495(8) Uani 1 1 d . A .
C47 C 0.55480(14) 0.6315(3) 0.92792(13) 0.0523(8) Uani 1 1 d . . .
H47 H 0.5706 0.6984 0.9237 0.063 Uiso 1 1 calc R A .
C48 C 0.58560(14) 0.5477(3) 0.94571(13) 0.0515(8) Uani 1 1 d . A .
H48 H 0.6221 0.5579 0.9530 0.062 Uiso 1 1 calc R . .
C49 C 0.56389(14) 0.4498(3) 0.95289(13) 0.0503(8) Uani 1 1 d . . .
C50 C 0.51067(15) 0.4382(3) 0.94233(15) 0.0592(9) Uani 1 1 d . A .
H50 H 0.4947 0.3721 0.9480 0.071 Uiso 1 1 calc R . .
C51 C 0.48015(15) 0.5206(3) 0.92377(15) 0.0604(10) Uani 1 1 d . . .
H51 H 0.4438 0.5094 0.9161 0.072 Uiso 1 1 calc R A .
C52 C 0.59373(15) 0.3574(3) 0.97226(13) 0.0536(9) Uani 1 1 d . A .
H52 H 0.5748 0.2953 0.9794 0.064 Uiso 1 1 calc R . .
C53 C 0.39320(13) 0.9704(3) 0.76900(14) 0.0497(8) Uani 1 1 d . . .
C54 C 0.40511(15) 0.8964(3) 0.73282(15) 0.0599(10) Uani 1 1 d . A .
H54 H 0.3993 0.8240 0.7395 0.072 Uiso 1 1 calc R . .
C55 C 0.42523(15) 0.9257(3) 0.68748(16) 0.0588(10) Uani 1 1 d . . .
H55 H 0.4326 0.8734 0.6629 0.071 Uiso 1 1 calc R A .
C56 C 0.43520(13) 1.0308(3) 0.67660(14) 0.0518(9) Uani 1 1 d . A .
C57 C 0.42283(14) 1.1038(3) 0.71379(16) 0.0601(10) Uani 1 1 d . . .
H57 H 0.4294 1.1761 0.7077 0.072 Uiso 1 1 calc R A .
C58 C 0.40171(14) 1.0757(3) 0.75834(15) 0.0569(9) Uani 1 1 d . A .
H58 H 0.3928 1.1282 0.7822 0.068 Uiso 1 1 calc R . .
C59 C 0.45601(13) 1.0649(3) 0.62742(15) 0.0541(9) Uani 1 1 d . . .
C60 C 0.43703(14) 1.0226(3) 0.58096(15) 0.0576(9) Uani 1 1 d . A .
H60 H 0.4132 0.9653 0.5809 0.069 Uiso 1 1 calc R . .
C61 C 0.45215(14) 1.0622(3) 0.53511(15) 0.0580(9) Uani 1 1 d . . .
H61 H 0.4385 1.0316 0.5039 0.070 Uiso 1 1 calc R A .
C62 C 0.48660(13) 1.1451(3) 0.53334(15) 0.0565(9) Uani 1 1 d . A .
C63 C 0.50775(14) 1.1862(3) 0.57987(15) 0.0586(10) Uani 1 1 d . . .
H63 H 0.5325 1.2418 0.5796 0.070 Uiso 1 1 calc R A .
C64 C 0.49291(14) 1.1464(3) 0.62572(15) 0.0568(9) Uani 1 1 d . A .
H64 H 0.5079 1.1745 0.6569 0.068 Uiso 1 1 calc R . .
C65 C 0.50038(14) 1.1855(3) 0.48308(15) 0.0585(10) Uani 1 1 d . . .
H65 H 0.4844 1.1535 0.4532 0.070 Uiso 1 1 calc R A .
C66 C 0.33762(13) 0.9998(2) 0.84148(13) 0.0478(8) Uani 1 1 d . . .
C67 C 0.29463(14) 1.0416(3) 0.81302(14) 0.0536(9) Uani 1 1 d . A .
H67 H 0.2901 1.0266 0.7774 0.064 Uiso 1 1 calc R . .
C68 C 0.25893(14) 1.1039(3) 0.83559(14) 0.0549(9) Uani 1 1 d . . .
H68 H 0.2300 1.1311 0.8153 0.066 Uiso 1 1 calc R A .
C69 C 0.26398(13) 1.1286(2) 0.88768(14) 0.0480(8) Uani 1 1 d . A .
C70 C 0.30642(14) 1.0852(3) 0.91581(14) 0.0534(9) Uani 1 1 d . . .
H70 H 0.3107 1.0993 0.9515 0.064 Uiso 1 1 calc R A .
C71 C 0.34288(15) 1.0213(3) 0.89298(14) 0.0561(9) Uani 1 1 d . A .
H71 H 0.3715 0.9927 0.9132 0.067 Uiso 1 1 calc R . .
C72 C 0.22545(13) 1.1959(3) 0.91215(14) 0.0498(8) Uani 1 1 d . . .
C73 C 0.17172(14) 1.1865(3) 0.89937(15) 0.0548(9) Uani 1 1 d . A .
H73 H 0.1599 1.1376 0.8737 0.066 Uiso 1 1 calc R . .
C74 C 0.13572(15) 1.2471(3) 0.92335(15) 0.0577(9) Uani 1 1 d . . .
H74 H 0.0995 1.2396 0.9140 0.069 Uiso 1 1 calc R A .
C75 C 0.15152(14) 1.3182(3) 0.96065(15) 0.0571(10) Uani 1 1 d . A .
C76 C 0.20488(16) 1.3298(3) 0.97349(16) 0.0627(10) Uani 1 1 d . . .
H76 H 0.2165 1.3795 0.9988 0.075 Uiso 1 1 calc R A .
C77 C 0.24099(15) 1.2687(3) 0.94908(15) 0.0577(9) Uani 1 1 d . A .
H77 H 0.2773 1.2772 0.9580 0.069 Uiso 1 1 calc R . .
C78 C 0.11108(17) 1.3804(3) 0.98584(17) 0.0629(10) Uani 1 1 d . . .
H78 H 0.0755 1.3738 0.9737 0.075 Uiso 1 1 calc R A .
C79 C 0.6781(2) 0.1212(5) 0.8746(2) 0.110(2) Uani 1 1 d . . .
H79A H 0.6570 0.0672 0.8554 0.132 Uiso 1 1 calc R . .
H79B H 0.7136 0.0921 0.8819 0.132 Uiso 1 1 calc R . .
C80 C 0.6820(2) 0.2176(6) 0.8415(2) 0.121(2) Uani 1 1 d . . .
H80A H 0.6946 0.2772 0.8633 0.146 Uiso 1 1 calc R . .
H80B H 0.7083 0.2047 0.8158 0.146 Uiso 1 1 calc R . .
C81 C 0.69127(15) 0.1963(3) 0.95852(17) 0.0704(12) Uani 1 1 d . . .
H81A H 0.7123 0.2455 0.9387 0.084 Uiso 1 1 calc R . .
H81B H 0.7155 0.1437 0.9747 0.084 Uiso 1 1 calc R . .
C82 C 0.66556(18) 0.2565(3) 0.99988(17) 0.0721(12) Uani 1 1 d . . .
H82A H 0.6376 0.2129 1.0138 0.086 Uiso 1 1 calc R . .
H82B H 0.6918 0.2719 1.0282 0.086 Uiso 1 1 calc R . .
C83 C 0.63706(19) 0.0450(4) 0.9469(3) 0.108(2) Uani 1 1 d . . .
H83A H 0.6307 0.0591 0.9833 0.130 Uiso 1 1 calc R . .
H83B H 0.6660 -0.0066 0.9462 0.130 Uiso 1 1 calc R . .
C84 C 0.5882(2) -0.0040(4) 0.9215(4) 0.166(4) Uani 1 1 d . . .
H84A H 0.5925 -0.0124 0.8843 0.200 Uiso 1 1 calc R . .
H84B H 0.5824 -0.0745 0.9363 0.200 Uiso 1 1 calc R . .
C85 C 0.45031(16) 1.3350(3) 0.34422(14) 0.0617(10) Uani 1 1 d . . .
H85A H 0.4783 1.2832 0.3385 0.074 Uiso 1 1 calc R . .
H85B H 0.4539 1.3930 0.3194 0.074 Uiso 1 1 calc R . .
C86 C 0.39742(17) 1.2825(3) 0.33358(16) 0.0677(11) Uani 1 1 d . . .
H86A H 0.3692 1.3310 0.3430 0.081 Uiso 1 1 calc R . .
H86B H 0.3924 1.2668 0.2965 0.081 Uiso 1 1 calc R . .
C87 C 0.51477(16) 1.3897(4) 0.40941(16) 0.0717(12) Uani 1 1 d . A .
H87A H 0.5196 1.4406 0.4380 0.086 Uiso 1 1 calc R . .
H87B H 0.5318 1.4193 0.3795 0.086 Uiso 1 1 calc R . .
C88 C 0.54160(16) 1.2880(4) 0.42484(16) 0.0719(11) Uani 1 1 d . . .
H88A H 0.5287 1.2311 0.4015 0.086 Uiso 1 1 calc R A .
H88B H 0.5798 1.2953 0.4213 0.086 Uiso 1 1 calc R . .
C89 C 0.43009(18) 1.4756(3) 0.40159(18) 0.0735(12) Uani 1 1 d . . .
H89A H 0.3958 1.4706 0.3822 0.088 Uiso 1 1 calc R . .
H89B H 0.4502 1.5331 0.3863 0.088 Uiso 1 1 calc R . .
C90 C 0.42114(19) 1.5025(3) 0.45709(18) 0.0796(14) Uani 1 1 d . . .
H90A H 0.4536 1.4881 0.4784 0.095 Uiso 1 1 calc R . .
H90B H 0.4133 1.5785 0.4597 0.095 Uiso 1 1 calc R . .
O1 O 0.5969(4) -0.0718(8) 0.7609(3) 0.118(3) Uani 0.50 1 d P B 1
O2 O 0.6262(2) 0.1466(4) 0.6918(2) 0.153(2) Uani 1 1 d . B 1
O3 O 0.7002(5) 0.3547(6) 0.6314(3) 0.223(5) Uani 0.75 1 d P B 1
C101 C 0.5824(3) 0.0068(6) 0.7337(3) 0.131(3) Uani 1 1 d . B 1
C102 C 0.6351(3) 0.0465(7) 0.7168(3) 0.136(3) Uani 1 1 d . B 1
C103 C 0.6735(3) 0.2005(8) 0.6746(3) 0.111(3) Uani 0.75 1 d P B 1
C104 C 0.6565(5) 0.3006(7) 0.6522(5) 0.157(4) Uani 0.75 1 d P B 1
O4 O 0.5692(3) 0.0436(6) 0.7880(3) 0.106(2) Uani 0.50 1 d P C 2
O5 O 0.6884(10) 0.424(2) 0.7135(10) 0.179(9) Uiso 0.25 1 d P D 2
O6 O 0.7789(14) 0.610(3) 0.5985(14) 0.220(12) Uiso 0.25 1 d P D 2
O7 O 0.7732(9) 0.4926(19) 0.5448(10) 0.166(8) Uiso 0.25 1 d P D 2
O8 O 0.7180(10) 0.576(2) 0.6016(9) 0.163(8) Uiso 0.25 1 d P D 2
O9 O 0.790(2) 0.493(5) 0.595(2) 0.33(3) Uiso 0.25 1 d P D 2
O10 O 0.9489(6) 0.8773(12) 0.7254(5) 0.096(4) Uiso 0.25 1 d P D 2
O11 O 0.8278(14) 0.786(3) 0.6658(15) 0.211(13) Uiso 0.25 1 d P D 2
O12 O 0.7579(14) 0.840(3) 0.7251(11) 0.231(14) Uiso 0.25 1 d P . 2
O13 O 0.8150(11) 0.772(2) 0.6300(13) 0.166(9) Uiso 0.25 1 d P D 2
C105 C 0.7119(7) 0.4590(16) 0.6102(7) 0.156(6) Uiso 0.50 1 d P D 2
C106 C 0.7545(7) 0.5075(13) 0.5973(6) 0.118(4) Uiso 0.50 1 d P D 2
C107 C 0.6866(7) 0.3122(16) 0.7130(7) 0.079(5) Uiso 0.25 1 d P D 2
C108 C 0.7148(10) 0.452(2) 0.6626(10) 0.204(9) Uiso 0.50 1 d P D 2
C109 C 0.7540(10) 0.515(2) 0.6479(10) 0.205(9) Uiso 0.50 1 d P D 2
C110 C 0.7243(13) 0.482(3) 0.7522(16) 0.170(13) Uiso 0.25 1 d P . 2
C111 C 0.9294(12) 0.769(2) 0.6965(11) 0.135(9) Uiso 0.25 1 d P D 2
C112 C 0.8884(8) 0.7826(17) 0.6512(8) 0.088(5) Uiso 0.25 1 d P D 2
C113 C 0.7901(12) 0.830(2) 0.6689(11) 0.119(8) Uiso 0.25 1 d P D 2
C114 C 0.7830(11) 0.764(2) 0.7067(11) 0.118(8) Uiso 0.25 1 d P D 2
C115 C 0.8067(17) 0.723(4) 0.5901(18) 0.179(14) Uiso 0.25 1 d P D 2
C116 C 0.7713(19) 0.689(4) 0.6221(19) 0.189(16) Uiso 0.25 1 d P D 2
C117 C 0.8085(19) 0.644(4) 0.6405(17) 0.186(15) Uiso 0.25 1 d P D 2

loop_
_atom_site_aniso_label
_atom_site_aniso_U_11
_atom_site_aniso_U_22
_atom_site_aniso_U_33
_atom_site_aniso_U_23
_atom_site_aniso_U_13
_atom_site_aniso_U_12
N1 0.0526(16) 0.0361(15) 0.0600(17) 0.0063(13) -0.0055(13) -0.0019(13)
N2 0.070(2) 0.0385(15) 0.0612(18) -0.0017(14) -0.0031(15) 0.0137(14)
N3 0.062(2) 0.061(2) 0.109(3) -0.034(2) -0.031(2) 0.0231(17)
N4 0.071(2) 0.0451(17) 0.0654(19) -0.0068(14) 0.0226(16) -0.0109(15)
N5 0.129(4) 0.134(4) 0.102(3) -0.053(3) -0.050(3) 0.085(3)
N6 0.070(2) 0.0488(18) 0.066(2) -0.0113(15) -0.0125(16) 0.0132(15)
N7 0.078(2) 0.0483(19) 0.089(3) 0.0196(19) 0.0325(19) 0.0104(17)
N8 0.069(2) 0.0453(17) 0.068(2) 0.0031(15) 0.0047(17) -0.0091(15)
N9 0.0586(19) 0.073(2) 0.066(2) -0.0122(17) 0.0172(16) -0.0089(17)
N10 0.059(3) 0.058(3) 0.310(9) 0.028(4) -0.043(4) -0.001(2)
C1 0.0545(19) 0.0329(17) 0.0510(19) -0.0003(14) -0.0005(15) -0.0022(15)
C2 0.067(2) 0.0336(18) 0.071(2) -0.0066(17) -0.0100(19) 0.0060(16)
C3 0.064(2) 0.0376(18) 0.064(2) -0.0094(16) -0.0044(18) -0.0001(16)
C4 0.056(2) 0.0314(16) 0.0488(18) -0.0036(14) -0.0002(15) 0.0031(14)
C5 0.081(3) 0.0327(18) 0.073(2) -0.0126(17) -0.021(2) 0.0109(18)
C6 0.071(2) 0.0391(19) 0.067(2) -0.0096(17) -0.0175(19) 0.0049(17)
C7 0.059(2) 0.0381(18) 0.0528(19) -0.0080(15) -0.0021(16) 0.0030(16)
C8 0.064(2) 0.0395(18) 0.052(2) -0.0104(15) -0.0015(17) 0.0092(16)
C9 0.067(2) 0.058(2) 0.052(2) -0.0170(18) -0.0065(18) 0.0082(19)
C10 0.070(3) 0.074(3) 0.064(2) -0.019(2) -0.009(2) 0.025(2)
C11 0.109(4) 0.080(3) 0.079(3) -0.040(2) -0.032(3) 0.050(3)
C12 0.089(3) 0.057(2) 0.076(3) -0.029(2) -0.028(2) 0.027(2)
C13 0.075(3) 0.095(3) 0.070(3) -0.027(2) -0.009(2) 0.035(3)
C14 0.0458(18) 0.0333(17) 0.059(2) 0.0029(15) -0.0059(15) -0.0020(14)
C15 0.056(2) 0.0290(16) 0.064(2) -0.0029(15) 0.0030(17) 0.0034(14)
C16 0.0495(19) 0.0354(17) 0.058(2) -0.0024(15) 0.0051(15) 0.0027(14)
C17 0.0374(16) 0.0320(16) 0.0553(19) -0.0029(14) -0.0038(14) -0.0019(13)
C18 0.060(2) 0.0302(17) 0.060(2) -0.0041(15) 0.0009(17) 0.0009(15)
C19 0.060(2) 0.0410(19) 0.056(2) -0.0011(16) 0.0056(16) 0.0028(16)
C20 0.0416(17) 0.0321(16) 0.0513(18) -0.0041(14) -0.0035(14) -0.0060(13)
C21 0.0490(19) 0.0356(17) 0.067(2) -0.0027(16) 0.0018(17) -0.0017(15)
C22 0.058(2) 0.046(2) 0.061(2) 0.0021(17) 0.0067(17) -0.0035(17)
C23 0.053(2) 0.0379(18) 0.059(2) -0.0025(15) -0.0025(16) -0.0056(15)
C24 0.059(2) 0.0295(17) 0.069(2) -0.0002(16) 0.0006(18) -0.0020(15)
C25 0.052(2) 0.0349(17) 0.064(2) -0.0059(16) 0.0032(16) -0.0036(15)
C26 0.061(2) 0.044(2) 0.065(2) 0.0020(17) 0.0006(19) -0.0039(17)
C27 0.0500(19) 0.0364(17) 0.057(2) 0.0009(15) 0.0058(16) 0.0023(15)
C28 0.064(2) 0.064(2) 0.054(2) 0.0094(18) -0.0021(18) -0.006(2)
C29 0.057(2) 0.067(3) 0.068(2) 0.022(2) 0.0073(19) -0.0056(19)
C30 0.0456(19) 0.0390(18) 0.070(2) 0.0061(16) 0.0070(17) 0.0060(15)
C31 0.0475(19) 0.048(2) 0.058(2) 0.0004(16) 0.0024(16) 0.0015(16)
C32 0.055(2) 0.0435(19) 0.054(2) 0.0034(16) 0.0017(16) -0.0012(16)
C33 0.045(2) 0.043(2) 0.095(3) 0.018(2) 0.0049(19) 0.0049(16)
C34 0.053(2) 0.084(3) 0.093(3) 0.046(3) -0.003(2) -0.002(2)
C35 0.056(3) 0.137(5) 0.136(5) 0.096(4) -0.022(3) -0.021(3)
C36 0.049(3) 0.075(3) 0.182(6) 0.071(4) -0.036(3) -0.012(2)
C37 0.048(2) 0.050(3) 0.195(6) -0.010(3) -0.021(3) 0.007(2)
C38 0.046(2) 0.054(2) 0.133(4) -0.018(3) 0.002(2) 0.0051(19)
C39 0.083(4) 0.097(4) 0.256(9) 0.111(5) -0.080(5) -0.035(3)
C40 0.076(3) 0.0361(19) 0.061(2) -0.0084(17) -0.0085(19) 0.0154(18)
C41A 0.051(3) 0.040(3) 0.064(4) 0.002(2) 0.006(3) -0.005(2)
C42A 0.045(3) 0.041(3) 0.066(4) -0.006(2) 0.003(3) 0.000(2)
C43 0.069(3) 0.0394(19) 0.054(2) -0.0095(16) -0.0043(17) 0.0102(17)
C44A 0.050(3) 0.050(3) 0.057(4) 0.010(3) 0.012(3) 0.001(3)
C45A 0.048(3) 0.051(4) 0.061(4) 0.001(3) 0.007(3) 0.003(3)
C46 0.060(2) 0.0408(18) 0.0476(18) -0.0098(15) -0.0019(16) 0.0067(16)
C47 0.064(2) 0.0413(19) 0.051(2) -0.0047(15) 0.0028(17) 0.0014(16)
C48 0.055(2) 0.049(2) 0.0495(19) -0.0044(16) -0.0014(16) 0.0049(17)
C49 0.061(2) 0.0415(19) 0.0475(19) -0.0062(15) -0.0023(16) 0.0064(16)
C50 0.062(2) 0.0367(19) 0.078(3) -0.0056(17) -0.0041(19) 0.0028(17)
C51 0.057(2) 0.040(2) 0.082(3) -0.0101(18) -0.0090(19) 0.0044(17)
C52 0.066(2) 0.0415(19) 0.053(2) -0.0071(16) -0.0023(17) 0.0061(17)
C53 0.0501(19) 0.0367(18) 0.062(2) -0.0079(16) -0.0008(16) 0.0032(15)
C54 0.072(2) 0.0363(19) 0.071(2) -0.0079(17) 0.001(2) 0.0057(17)
C55 0.065(2) 0.0383(19) 0.074(3) -0.0170(18) 0.0054(19) 0.0068(17)
C56 0.0438(18) 0.0413(19) 0.071(2) -0.0140(17) 0.0068(16) -0.0022(15)
C57 0.062(2) 0.0342(18) 0.086(3) -0.0148(18) 0.022(2) -0.0096(16)
C58 0.059(2) 0.0373(19) 0.075(2) -0.0168(17) 0.0132(19) -0.0007(16)
C59 0.0460(19) 0.0415(19) 0.075(2) -0.0157(17) 0.0083(17) 0.0012(15)
C60 0.052(2) 0.043(2) 0.078(3) -0.0220(19) 0.0077(18) -0.0043(16)
C61 0.056(2) 0.049(2) 0.070(2) -0.0222(18) 0.0094(18) -0.0040(17)
C62 0.0438(19) 0.056(2) 0.071(2) -0.0200(19) 0.0141(17) 0.0013(17)
C63 0.046(2) 0.053(2) 0.078(3) -0.0176(19) 0.0152(18) -0.0081(16)
C64 0.050(2) 0.052(2) 0.069(2) -0.0179(18) 0.0073(17) -0.0043(17)
C65 0.047(2) 0.059(2) 0.070(2) -0.0208(19) 0.0128(18) -0.0005(18)
C66 0.052(2) 0.0316(16) 0.060(2) -0.0007(15) 0.0040(16) -0.0014(14)
C67 0.055(2) 0.051(2) 0.055(2) 0.0069(16) 0.0023(16) 0.0026(17)
C68 0.049(2) 0.053(2) 0.063(2) 0.0159(18) 0.0071(17) 0.0022(17)
C69 0.0450(18) 0.0334(17) 0.066(2) 0.0098(15) 0.0073(16) -0.0045(14)
C70 0.059(2) 0.0396(18) 0.061(2) -0.0047(16) 0.0017(17) -0.0004(16)
C71 0.062(2) 0.0401(19) 0.065(2) -0.0043(17) -0.0067(18) 0.0094(17)
C72 0.052(2) 0.0373(18) 0.061(2) 0.0124(16) 0.0139(16) -0.0027(15)
C73 0.051(2) 0.048(2) 0.066(2) 0.0148(17) 0.0101(17) -0.0006(16)
C74 0.053(2) 0.048(2) 0.073(2) 0.0158(19) 0.0108(18) 0.0038(17)
C75 0.052(2) 0.045(2) 0.076(3) 0.0254(19) 0.0186(18) 0.0068(16)
C76 0.072(3) 0.043(2) 0.074(3) 0.0058(18) 0.022(2) -0.0007(18)
C77 0.052(2) 0.045(2) 0.077(3) 0.0090(19) 0.0128(18) -0.0027(17)
C78 0.071(3) 0.043(2) 0.078(3) 0.017(2) 0.025(2) 0.0098(18)
C79 0.094(4) 0.117(4) 0.115(4) -0.058(4) -0.043(3) 0.073(3)
C80 0.107(4) 0.165(6) 0.090(4) -0.023(4) -0.016(3) 0.087(4)
C81 0.053(2) 0.059(2) 0.097(3) -0.019(2) -0.021(2) 0.0165(19)
C82 0.078(3) 0.051(2) 0.085(3) -0.007(2) -0.024(2) 0.016(2)
C83 0.070(3) 0.053(3) 0.196(6) -0.031(3) -0.036(3) 0.021(2)
C84 0.069(3) 0.063(3) 0.358(12) -0.062(5) -0.065(5) 0.023(3)
C85 0.080(3) 0.046(2) 0.060(2) 0.0049(17) 0.0153(19) -0.0082(19)
C86 0.082(3) 0.052(2) 0.069(2) 0.0110(19) 0.006(2) -0.009(2)
C87 0.072(3) 0.079(3) 0.067(2) -0.015(2) 0.032(2) -0.031(2)
C88 0.058(2) 0.085(3) 0.075(3) -0.009(2) 0.022(2) -0.006(2)
C89 0.088(3) 0.042(2) 0.093(3) 0.003(2) 0.035(2) -0.011(2)
C90 0.091(3) 0.053(2) 0.099(3) -0.020(2) 0.047(3) -0.020(2)
O1 0.130(7) 0.123(7) 0.100(5) 0.001(5) -0.003(5) -0.011(6)
O2 0.158(5) 0.119(4) 0.175(4) -0.069(3) -0.055(4) 0.065(3)
O3 0.395(16) 0.096(5) 0.175(8) 0.035(5) -0.015(9) 0.003(7)
C101 0.155(7) 0.092(5) 0.139(6) -0.043(4) -0.053(5) 0.041(4)
C102 0.145(6) 0.161(7) 0.101(4) -0.020(4) 0.003(4) 0.071(6)
C103 0.073(4) 0.170(9) 0.087(5) -0.022(5) -0.013(4) -0.008(5)
C104 0.213(12) 0.063(5) 0.199(11) 0.011(6) 0.047(9) 0.020(6)
O4 0.109(5) 0.100(5) 0.112(5) -0.057(4) 0.020(4) -0.016(4)

loop_
_atom_type_symbol
_atom_type_description
_atom_type_scat_dispersion_real
_atom_type_scat_dispersion_imag
_atom_type_scat_source
C C 0.0033 0.0016 'International Tables Vol C Tables 4.2.6.8 and 6.1.1.4'
H H 0.0000 0.0000 'International Tables Vol C Tables 4.2.6.8 and 6.1.1.4'
N N 0.0061 0.0033 'International Tables Vol C Tables 4.2.6.8 and 6.1.1.4'
O O 0.0106 0.0060 'International Tables Vol C Tables 4.2.6.8 and 6.1.1.4'

loop_
_geom_angle_atom_site_label_1
_geom_angle_atom_site_label_2
_geom_angle_atom_site_label_3
_geom_angle
_geom_angle_site_symmetry_1
_geom_angle_site_symmetry_3
C27 N1 C1 120.7(3) . .
C27 N1 C14 119.8(3) . .
C1 N1 C14 115.0(3) . .
C53 N2 C66 120.3(3) . .
C53 N2 C40 116.3(3) . .
C66 N2 C40 120.6(3) . .
C81 N3 C83 109.5(4) . .
C81 N3 C79 109.9(4) . .
C83 N3 C79 110.6(4) . .
C89 N4 C85 111.1(3) . .
C89 N4 C87 111.7(3) . .
C85 N4 C87 109.8(3) . .
C13 N5 C80 117.9(5) . .
C52 N6 C82 116.0(4) . .
C78 N7 C90 117.0(4) . 2_556
C26 N8 C86 116.3(3) . .
C65 N9 C88 116.4(3) . .
C39 N10 C84 115.8(8) . 2_556
C6 C1 C2 118.3(3) . .
C6 C1 N1 122.2(3) . .
C2 C1 N1 119.4(3) . .
C1 C2 C3 121.0(3) . .
C2 C3 C4 121.3(3) . .
C5 C4 C3 115.7(3) . .
C5 C4 C7 121.5(3) . .
C3 C4 C7 122.6(3) . .
C6 C5 C4 123.1(3) . .
C1 C6 C5 120.5(3) . .
C8 C7 C12 116.8(3) . .
C8 C7 C4 122.9(3) . .
C12 C7 C4 120.3(3) . .
C9 C8 C7 121.1(3) . .
C8 C9 C10 121.5(3) . .
C9 C10 C11 117.7(4) . .
C9 C10 C13 120.7(4) . .
C11 C10 C13 121.6(4) . .
C12 C11 C10 120.6(4) . .
C11 C12 C7 122.0(4) . .
N5 C13 C10 123.0(4) . .
C15 C14 C19 119.2(3) . .
C15 C14 N1 121.2(3) . .
C19 C14 N1 119.6(3) . .
C16 C15 C14 120.4(3) . .
C15 C16 C17 121.3(3) . .
C18 C17 C16 117.4(3) . .
C18 C17 C20 121.0(3) . .
C16 C17 C20 121.6(3) . .
C19 C18 C17 121.5(3) . .
C14 C19 C18 120.2(3) . .
C21 C20 C25 117.9(3) . .
C21 C20 C17 122.1(3) . .
C25 C20 C17 120.0(3) . .
C20 C21 C22 121.3(3) . .
C21 C22 C23 120.1(3) . .
C24 C23 C22 118.6(3) . .
C24 C23 C26 118.1(3) . .
C22 C23 C26 123.3(3) . .
C23 C24 C25 121.4(3) . .
C24 C25 C20 120.8(3) . .
N8 C26 C23 124.3(4) . .
C32 C27 C28 117.3(3) . .
C32 C27 N1 122.8(3) . .
C28 C27 N1 119.9(3) . .
C29 C28 C27 120.8(3) . .
C28 C29 C30 122.1(3) . .
C29 C30 C31 117.3(3) . .
C29 C30 C33 121.2(3) . .
C31 C30 C33 121.5(3) . .
C30 C31 C32 121.5(3) . .
C31 C32 C27 120.9(3) . .
C34 C33 C38 118.6(4) . .
C34 C33 C30 119.5(4) . .
C38 C33 C30 121.9(4) . .
C33 C34 C35 119.5(5) . .
C36 C35 C34 122.4(5) . .
C35 C36 C37 118.5(5) . .
C35 C36 C39 118.8(7) . .
C37 C36 C39 122.6(7) . .
C36 C37 C38 120.2(6) . .
C37 C38 C33 120.7(5) . .
N10 C39 C36 125.1(8) . .
C41B C40 C45A 96.8(6) . .
C41B C40 N2 126.2(5) . .
C45A C40 N2 123.8(4) . .
C41B C40 C41A 45.5(5) . .
C45A C40 C41A 119.0(4) . .
N2 C40 C41A 117.0(4) . .
C41B C40 C45B 116.1(7) . .
C45A C40 C45B 27.8(4) . .
N2 C40 C45B 115.6(5) . .
C41A C40 C45B 117.3(5) . .
C42A C41A C40 117.8(5) . .
C40 C41B C42B 123.7(9) . .
C41A C42A C43 119.1(5) . .
C43 C42B C41B 124.5(9) . .
C42B C43 C44A 96.1(6) . .
C42B C43 C46 127.1(5) . .
C44A C43 C46 124.8(4) . .
C42B C43 C42A 44.3(5) . .
C44A C43 C42A 116.7(4) . .
C46 C43 C42A 118.3(4) . .
C42B C43 C44B 115.2(7) . .
C44A C43 C44B 29.6(4) . .
C46 C43 C44B 116.5(6) . .
C42A C43 C44B 113.8(5) . .
C43 C44A C45A 124.1(5) . .
C45B C44B C43 118.2(10) . .
C40 C45A C44A 123.2(5) . .
C44B C45B C40 116.7(10) . .
C51 C46 C47 116.9(3) . .
C51 C46 C43 120.5(3) . .
C47 C46 C43 122.5(3) . .
C48 C47 C46 121.4(3) . .
C49 C48 C47 120.9(3) . .
C50 C49 C48 117.9(3) . .
C50 C49 C52 118.0(3) . .
C48 C49 C52 124.1(3) . .
C51 C50 C49 121.4(4) . .
C50 C51 C46 121.5(4) . .
N6 C52 C49 124.0(4) . .
C54 C53 C58 118.6(3) . .
C54 C53 N2 119.8(3) . .
C58 C53 N2 121.5(3) . .
C55 C54 C53 120.9(3) . .
C54 C55 C56 121.3(3) . .
C57 C56 C55 116.5(3) . .
C57 C56 C59 121.1(3) . .
C55 C56 C59 122.4(3) . .
C58 C57 C56 122.6(3) . .
C57 C58 C53 120.0(3) . .
C60 C59 C64 117.4(4) . .
C60 C59 C56 121.2(3) . .
C64 C59 C56 121.2(3) . .
C61 C60 C59 121.2(3) . .
C60 C61 C62 121.4(4) . .
C61 C62 C63 118.2(4) . .
C61 C62 C65 118.9(3) . .
C63 C62 C65 122.9(3) . .
C64 C63 C62 120.4(3) . .
C63 C64 C59 121.2(4) . .
N9 C65 C62 123.9(4) . .
C71 C66 C67 118.5(3) . .
C71 C66 N2 122.0(3) . .
C67 C66 N2 119.5(3) . .
C68 C67 C66 121.1(3) . .
C67 C68 C69 121.5(3) . .
C70 C69 C68 116.9(3) . .
C70 C69 C72 121.4(3) . .
C68 C69 C72 121.6(3) . .
C69 C70 C71 121.7(3) . .
C66 C71 C70 120.3(3) . .
C77 C72 C73 117.6(3) . .
C77 C72 C69 121.2(3) . .
C73 C72 C69 121.1(3) . .
C74 C73 C72 121.0(4) . .
C75 C74 C73 120.9(4) . .
C74 C75 C76 119.1(3) . .
C74 C75 C78 118.7(4) . .
C76 C75 C78 122.2(4) . .
C77 C76 C75 119.7(4) . .
C72 C77 C76 121.6(4) . .
N7 C78 C75 122.3(4) . .
N3 C79 C80 113.0(4) . .
N5 C80 C79 113.2(6) . .
N3 C81 C82 113.1(3) . .
N6 C82 C81 111.2(4) . .
N3 C83 C84 115.0(5) . .
N10 C84 C83 109.4(5) 2_556 .
N4 C85 C86 114.0(3) . .
N8 C86 C85 110.9(3) . .
N4 C87 C88 113.3(3) . .
N9 C88 C87 111.5(3) . .
N4 C89 C90 112.8(4) . .
N7 C90 C89 112.3(4) 2_556 .
C102 O2 C103 115.7(6) . .
O1 C101 C102 100.8(7) . .
O2 C102 C101 107.6(6) . .
C104 C103 O2 107.2(8) . .
O3 C104 C103 110.4(10) . .
C107 O5 C110 121(3) . .
C107 O5 C108 103(2) . .
C110 O5 C108 101(2) . .
C116 O6 C117 55(3) . .
C116 O6 C106 133(4) . .
C117 O6 C106 121(3) . .
C116 O6 O9 153(5) . .
C117 O6 O9 106(4) . .
C106 O6 O9 36(2) . .
C116 O6 O8 91(4) . .
C117 O6 O8 122(3) . .
C106 O6 O8 49.2(16) . .
O9 O6 O8 85(3) . .
C116 O6 C115 54(3) . .
C117 O6 C115 67(3) . .
C106 O6 C115 171(3) . .
O9 O6 C115 141(4) . .
O8 O6 C115 132(3) . .
C116 O6 C109 97(3) . .
C117 O6 C109 81(3) . .
C106 O6 C109 44.0(13) . .
O9 O6 C109 59(3) . .
O8 O6 C109 55.8(16) . .
C115 O6 C109 145(3) . .
O9 O7 C106 38(3) . .
C106 O8 C105 55.0(13) . .
C106 O8 O6 58.3(19) . .
C105 O8 O6 112(2) . .
C106 O8 C109 51.3(14) . .
C105 O8 C109 59.5(14) . .
O6 O8 C109 70.7(19) . .
C106 O9 O7 80(5) . .
C106 O9 O6 67(4) . .
O7 O9 O6 91(4) . .
C106 O9 C109 49(3) . .
O7 O9 C109 129(5) . .
O6 O9 C109 71(3) . .
O13 O11 C113 85(4) . .
O13 O11 C112 92(3) . .
C113 O11 C112 151(4) . .
O13 O11 C114 112(4) . .
C113 O11 C114 53(2) . .
C112 O11 C114 150(3) . .
C114 O12 O12 122(3) . 2_656
C114 O12 C113 49.5(18) . .
O12 O12 C113 168(4) 2_656 .
O11 O13 C115 159(5) . .
O11 O13 C113 51(3) . .
C115 O13 C113 143(4) . .
O11 O13 C116 117(4) . .
C115 O13 C116 57(3) . .
C113 O13 C116 96(3) . .
O11 O13 C117 93(3) . .
C115 O13 C117 68(3) . .
C113 O13 C117 110(3) . .
C116 O13 C117 44(2) . .
O11 O13 C112 57(3) . .
C115 O13 C112 114(3) . .
C113 O13 C112 103(2) . .
C116 O13 C112 141(3) . .
C117 O13 C112 97(2) . .
C106 C105 C108 106.9(19) . .
C106 C105 O8 53.5(13) . .
C108 C105 O8 103(2) . .
C106 C105 C109 53.4(13) . .
C108 C105 C109 54.2(14) . .
O8 C105 C109 65.1(15) . .
O9 C106 O8 149(5) . .
O9 C106 C105 138(5) . .
O8 C106 C105 71.5(16) . .
O9 C106 C109 99(4) . .
O8 C106 C109 79.5(17) . .
C105 C106 C109 74.0(16) . .
O9 C106 O6 76(4) . .
O8 C106 O6 73(2) . .
C105 C106 O6 142(2) . .
C109 C106 O6 87(2) . .
O9 C106 O7 63(4) . .
O8 C106 O7 116.0(19) . .
C105 C106 O7 119.4(17) . .
C109 C106 O7 161(2) . .
O6 C106 O7 88(2) . .
C109 C108 C105 71.2(19) . .
C109 C108 O5 137(3) . .
C105 C108 O5 150(3) . .
C106 C109 C108 107(2) . .
C106 C109 C105 52.6(13) . .
C108 C109 C105 54.7(15) . .
C106 C109 O8 49.2(13) . .
C108 C109 O8 95(2) . .
C105 C109 O8 55.4(13) . .
C106 C109 O9 32(2) . .
C108 C109 O9 124(3) . .
C105 C109 O9 78(2) . .
O8 C109 O9 78(3) . .
C106 C109 O6 49.3(16) . .
C108 C109 O6 148(2) . .
C105 C109 O6 96.1(19) . .
O8 C109 O6 53.5(15) . .
O9 C109 O6 49(2) . .
C110 C110 O5 121(4) 2_656 .
C112 C111 O10 116(2) . .
C111 C112 O11 116(2) . .
C111 C112 O13 145(2) . .
O11 C112 O13 30.9(13) . .
O11 C113 C114 84(3) . .
O11 C113 O13 43(2) . .
C114 C113 O13 106(3) . .
O11 C113 O12 123(3) . .
C114 C113 O12 46.9(17) . .
O13 C113 O12 153(3) . .
O12 C114 C113 84(2) . .
O12 C114 O11 120(3) . .
C113 C114 O11 43.0(18) . .
O13 C115 C116 74(4) . .
O13 C115 O6 113(4) . .
C116 C115 O6 47(3) . .
O13 C115 C117 68(3) . .
C116 C115 C117 45(3) . .
O6 C115 C117 49(2) . .
C117 C116 O6 70(4) . .
C117 C116 C115 82(4) . .
O6 C116 C115 79(4) . .
C117 C116 O13 74(4) . .
O6 C116 O13 120(4) . .
C115 C116 O13 50(3) . .
C116 C117 O6 56(3) . .
C116 C117 C115 53(3) . .
O6 C117 C115 64(3) . .
C116 C117 O13 63(3) . .
O6 C117 O13 103(4) . .
C115 C117 O13 43(2) . .

loop_
_geom_bond_atom_site_label_1
_geom_bond_atom_site_label_2
_geom_bond_distance
_geom_bond_site_symmetry_2
N1 C27 1.406(4) .
N1 C1 1.430(4) .
N1 C14 1.441(4) .
N2 C53 1.414(5) .
N2 C66 1.418(4) .
N2 C40 1.428(4) .
N3 C81 1.455(5) .
N3 C83 1.460(7) .
N3 C79 1.473(7) .
N4 C89 1.453(5) .
N4 C85 1.465(5) .
N4 C87 1.474(5) .
N5 C13 1.263(6) .
N5 C80 1.459(6) .
N6 C52 1.261(5) .
N6 C82 1.473(5) .
N7 C78 1.261(5) .
N7 C90 1.473(5) 2_556
N8 C26 1.262(5) .
N8 C86 1.469(5) .
N9 C65 1.258(5) .
N9 C88 1.448(5) .
N10 C39 1.225(10) .
N10 C84 1.487(7) 2_556
C1 C6 1.367(5) .
C1 C2 1.378(5) .
C2 C3 1.386(5) .
C3 C4 1.393(5) .
C4 C5 1.385(5) .
C4 C7 1.476(5) .
C5 C6 1.369(5) .
C7 C8 1.387(5) .
C7 C12 1.406(5) .
C8 C9 1.380(5) .
C9 C10 1.383(5) .
C10 C11 1.398(6) .
C10 C13 1.472(6) .
C11 C12 1.363(6) .
C14 C15 1.383(5) .
C14 C19 1.383(5) .
C15 C16 1.380(5) .
C16 C17 1.396(4) .
C17 C18 1.387(5) .
C17 C20 1.485(4) .
C18 C19 1.386(5) .
C20 C21 1.388(5) .
C20 C25 1.397(4) .
C21 C22 1.389(5) .
C22 C23 1.398(5) .
C23 C24 1.376(5) .
C23 C26 1.471(5) .
C24 C25 1.381(5) .
C27 C32 1.389(5) .
C27 C28 1.401(5) .
C28 C29 1.376(5) .
C29 C30 1.378(5) .
C30 C31 1.385(5) .
C30 C33 1.491(5) .
C31 C32 1.387(5) .
C33 C34 1.381(6) .
C33 C38 1.399(6) .
C34 C35 1.389(7) .
C35 C36 1.364(9) .
C36 C37 1.384(9) .
C36 C39 1.472(7) .
C37 C38 1.392(6) .
C40 C41B 1.257(10) .
C40 C45A 1.279(7) .
C40 C41A 1.497(7) .
C40 C45B 1.542(13) .
C41A C42A 1.372(7) .
C41B C42B 1.387(13) .
C42A C43 1.519(7) .
C42B C43 1.277(10) .
C43 C44A 1.291(6) .
C43 C46 1.485(5) .
C43 C44B 1.546(13) .
C44A C45A 1.385(8) .
C44B C45B 1.383(16) .
C46 C51 1.387(5) .
C46 C47 1.394(5) .
C47 C48 1.389(5) .
C48 C49 1.381(5) .
C49 C50 1.380(5) .
C49 C52 1.474(5) .
C50 C51 1.378(5) .
C53 C54 1.380(5) .
C53 C58 1.387(5) .
C54 C55 1.368(5) .
C55 C56 1.393(5) .
C56 C57 1.392(5) .
C56 C59 1.482(5) .
C57 C58 1.357(5) .
C59 C60 1.389(5) .
C59 C64 1.403(5) .
C60 C61 1.374(5) .
C61 C62 1.377(5) .
C62 C63 1.402(5) .
C62 C65 1.470(5) .
C63 C64 1.373(5) .
C66 C71 1.371(5) .
C66 C67 1.397(5) .
C67 C68 1.366(5) .
C68 C69 1.395(5) .
C69 C70 1.390(5) .
C69 C72 1.476(5) .
C70 C71 1.394(5) .
C72 C77 1.379(5) .
C72 C73 1.400(5) .
C73 C74 1.377(5) .
C74 C75 1.373(6) .
C75 C76 1.394(6) .
C75 C78 1.484(5) .
C76 C77 1.389(5) .
C79 C80 1.506(9) .
C81 C82 1.504(6) .
C83 C84 1.516(7) .
C84 N10 1.488(7) 2_556
C85 C86 1.519(6) .
C87 C88 1.508(6) .
C89 C90 1.519(6) .
C90 N7 1.473(5) 2_556
O1 C101 1.270(10) .
O2 C102 1.444(9) .
O2 C103 1.481(10) .
O3 C104 1.443(15) .
C101 C102 1.526(11) .
C103 C104 1.457(13) .
O5 C107 1.42(3) .
O5 C110 1.51(4) .
O5 C108 1.56(3) .
O6 C116 1.20(5) .
O6 C117 1.37(5) .
O6 C106 1.45(4) .
O6 O9 1.53(6) .
O6 O8 1.62(4) .
O6 C115 1.62(5) .
O6 C109 1.90(4) .
O7 O9 1.34(6) .
O7 C106 1.49(3) .
O8 C106 1.29(3) .
O8 C105 1.52(3) .
O8 C109 1.67(3) .
O9 C106 0.93(6) .
O9 C109 1.73(6) .
O10 C111 1.63(3) .
O11 O13 0.99(4) .
O11 C113 1.12(4) .
O11 C112 1.61(4) .
O11 C114 1.64(4) .
O12 C114 1.27(4) .
O12 O12 1.38(6) 2_656
O12 C113 1.73(4) .
O13 C115 1.22(4) .
O13 C113 1.44(4) .
O13 C116 1.53(5) .
O13 C117 1.66(5) .
O13 C112 1.93(4) .
C105 C106 1.31(2) .
C105 C108 1.37(3) .
C105 C109 1.59(3) .
C106 C109 1.33(3) .
C108 C109 1.36(3) .
C110 C110 1.32(7) 2_656
C111 C112 1.55(3) .
C113 C114 1.32(3) .
C115 C116 1.34(5) .
C115 C117 1.66(6) .
C116 C117 1.19(6) .
